data_1521928
loop_
_publ_author_name
'Sieke, C.'
'Schleid, T.'

_publ_section_title
;
 Sm4 S3 (Si2 O7) und Na Sm9 S2 (Si O4)6 : zwei Sulfidsilicate mit
 dreiwertigem Samarium
;
_journal_name_full 'Zeitschrift fuer Anorganische und Allgemeine Chemie'
_journal_page_first 131
_journal_page_last 136
_journal_volume 625
_journal_year 1999
_chemical_formula_sum 'O7 S3 Si2 Sm4'
_chemical_name_systematic 'Sm4 S3 (Si2 O7)'
_space_group_IT_number 141
_symmetry_space_group_name_Hall '-I 4bd 2'
_symmetry_space_group_name_H-M 'I 41/a m d :2'
_cell_angle_alpha 90
_cell_angle_beta 90
_cell_angle_gamma 90
_cell_formula_units_Z 8
_cell_length_a 11.864
_cell_length_b 11.864
_cell_length_c 13.87
_cell_volume 1952.265
_citation_journal_id_ASTM ZAACAB
_cod_data_source_file Sieke_ZAACAB_1999_796.cif
_cod_data_source_block O7S3Si2Sm4
_cod_database_code 1521928

loop_
_symmetry_equiv_pos_as_xyz
x,y,z
-y+1/4,x+3/4,z+1/4
-x+1/2,-y,z+1/2
y+1/4,-x+1/4,z+3/4
x,-y,-z
y+1/4,x+3/4,-z+1/4
-x+1/2,y,-z+1/2
-y+1/4,-x+1/4,-z+3/4
-x,-y,-z
y-1/4,-x-3/4,-z-1/4
x-1/2,y,-z-1/2
-y-1/4,x-1/4,-z-3/4
-x,y,z
-y-1/4,-x-3/4,z-1/4
x-1/2,-y,z-1/2
y-1/4,x-1/4,z-3/4
x+1/2,y+1/2,z+1/2
-y+3/4,x+5/4,z+3/4
-x+1,-y+1/2,z+1
y+3/4,-x+3/4,z+5/4
x+1/2,-y+1/2,-z+1/2
y+3/4,x+5/4,-z+3/4
-x+1,y+1/2,-z+1
-y+3/4,-x+3/4,-z+5/4
-x+1/2,-y+1/2,-z+1/2
y+1/4,-x-1/4,-z+1/4
x,y+1/2,-z
-y+1/4,x+1/4,-z-1/4
-x+1/2,y+1/2,z+1/2
-y+1/4,-x-1/4,z+1/4
x,-y+1/2,z
y+1/4,x+1/4,z-1/4

loop_
_atom_site_label
_atom_site_type_symbol
_atom_site_fract_x
_atom_site_fract_y
_atom_site_fract_z
_atom_site_occupancy
_atom_site_U_iso_or_equiv
Sm1 Sm+3 0 0.01471 0.34116 1 0.0
O1 O-2 0.1199 0.1111 0.0405 1 0.0
O2 O-2 0 0.0202 0.1706 1 0.0
S3 S-2 0 0.75 0.125 1 0.0
Si1 Si+4 0 0.3741 0.0955 1 0.0
O3 O-2 0 0.25 0.6047 1 0.0
S1 S-2 0.3523 0 0 1 0.0
S2 S-2 0 0.25 0.375 1 0.0
Sm2 Sm+3 0.17423 0.42423 0.875 1 0.0
